data_4332820
loop_
_publ_author_name
'Dobrzy\'nska, Danuta'
'Jerzykiewicz, Lucjan B.'
'Duczmal, Marek'
'Wojciechowska, Agnieszka'
'Jab\/lo\'nska, Katarzyna'
'Palus, Jerzy'
'O\.zarowski, Andrzej'

_publ_section_title
;
 Structural, Spectroscopic, and Magnetic Study of
 Bis(9,10-dihydro-9-oxo-10-acridineacetate)bis(imidazole)bis(methanol)
 Nickel(II)
;
_journal_issue 26
_journal_name_full 'Inorganic Chemistry'
_journal_page_first 10479
_journal_page_last 10486
_journal_paper_doi 10.1021/ic060886t
_journal_volume 45
_journal_year 2006
_chemical_formula_sum 'C19 H18 N3 Ni0.5 O4'
_chemical_formula_weight 381.72
_chemical_name_systematic
; 
 ? 
;
_space_group_IT_number 2
_symmetry_space_group_name_Hall '-P 1'
_symmetry_space_group_name_H-M 'P -1'
_atom_sites_solution_hydrogens geom
_atom_sites_solution_primary direct
_atom_sites_solution_secondary difmap
_audit_creation_method SHELXL-97
_cell_angle_alpha 99.210(5)
_cell_angle_beta 93.480(5)
_cell_angle_gamma 93.980(5)
_cell_formula_units_Z 2
_cell_length_a 7.711(5)
_cell_length_b 8.913(5)
_cell_length_c 12.485(5)
_cell_measurement_temperature 293(2)
_cell_volume 842.7(8)
_computing_structure_refinement 'SHELXL-97 (Sheldrick, 1997)'
_computing_structure_solution 'SHELXS-97 (Sheldrick, 1990)'
_diffrn_ambient_temperature 293(2)
_diffrn_measured_fraction_theta_full 0.979
_diffrn_measured_fraction_theta_max 0.979
_diffrn_radiation_monochromator graphite
_diffrn_radiation_source 'fine-focus sealed tube'
_diffrn_radiation_type MoK\a
_diffrn_radiation_wavelength 0.71073
_diffrn_reflns_av_R_equivalents 0.0423
_diffrn_reflns_av_sigmaI/netI 0.0168
_diffrn_reflns_limit_h_max 9
_diffrn_reflns_limit_h_min 0
_diffrn_reflns_limit_k_max 10
_diffrn_reflns_limit_k_min -10
_diffrn_reflns_limit_l_max 14
_diffrn_reflns_limit_l_min -14
_diffrn_reflns_number 3097
_diffrn_reflns_theta_full 25.05
_diffrn_reflns_theta_max 25.05
_diffrn_reflns_theta_min 2.32
_exptl_absorpt_coefficient_mu 0.642
_exptl_crystal_density_diffrn 1.504
_exptl_crystal_density_method 'not measured'
_exptl_crystal_F_000 398
_refine_diff_density_max 0.685
_refine_diff_density_min -0.484
_refine_diff_density_rms 0.065
_refine_ls_extinction_method none
_refine_ls_goodness_of_fit_ref 1.111
_refine_ls_hydrogen_treatment mixed
_refine_ls_matrix_type full
_refine_ls_number_parameters 250
_refine_ls_number_reflns 2922
_refine_ls_number_restraints 0
_refine_ls_restrained_S_all 1.111
_refine_ls_R_factor_all 0.0345
_refine_ls_R_factor_gt 0.0306
_refine_ls_shift/su_max 0.002
_refine_ls_shift/su_mean 0.000
_refine_ls_structure_factor_coef Fsqd
_refine_ls_weighting_details 'calc w=1/[\s^2^(Fo^2^)+(0.1000P)^2^+0.0000P] where P=(Fo^2^+2Fc^2^)/3'
_refine_ls_weighting_scheme calc
_refine_ls_wR_factor_gt 0.1138
_refine_ls_wR_factor_ref 0.1169
_reflns_number_gt 2691
_reflns_number_total 2922
_reflns_threshold_expression >2sigma(I)
_cod_data_source_file ic060886tsup1.cif
_cod_data_source_block dobrzynska
_cod_original_formula_sum 'C19 H18 N3 Ni0.50 O4'
_cod_database_code 4332820

loop_
_symmetry_equiv_pos_as_xyz
'x, y, z'
'-x, -y, -z'

loop_
_atom_site_label
_atom_site_type_symbol
_atom_site_fract_x
_atom_site_fract_y
_atom_site_fract_z
_atom_site_U_iso_or_equiv
_atom_site_adp_type
_atom_site_occupancy
_atom_site_symmetry_multiplicity
_atom_site_calc_flag
_atom_site_refinement_flags
Ni Ni 0.0000 0.5000 0.0000 0.01134(16) Uani 1 2 d S
O1 O 0.21536(15) 0.47608(14) 0.09778(10) 0.0151(3) Uani 1 1 d .
O2 O 0.40896(15) 0.65244(13) 0.05463(10) 0.0168(3) Uani 1 1 d .
O3 O 0.16530(18) 0.21819(16) 0.49378(11) 0.0264(3) Uani 1 1 d .
O31 O -0.13683(16) 0.33821(13) 0.07511(10) 0.0154(3) Uani 1 1 d .
N1 N -0.07504(19) 0.66145(16) 0.12283(11) 0.0150(3) Uani 1 1 d .
N2 N 0.41545(18) 0.43468(16) 0.27421(11) 0.0140(3) Uani 1 1 d .
N3 N -0.1175(2) 0.76466(18) 0.29020(13) 0.0191(4) Uani 1 1 d .
H3N H -0.125(3) 0.776(2) 0.357(2) 0.019(5) Uiso 1 1 d .
C1 C 0.3613(2) 0.55044(18) 0.10725(13) 0.0125(4) Uani 1 1 d .
C2 C 0.4955(2) 0.5127(2) 0.19241(14) 0.0154(4) Uani 1 1 d .
H2A H 0.5780 0.4484 0.1561 0.019 Uiso 1 1 calc R
H2B H 0.5597 0.6064 0.2286 0.019 Uiso 1 1 calc R
C4 C 0.3768(2) 0.2790(2) 0.25162(14) 0.0144(4) Uani 1 1 d .
C5 C 0.4213(2) 0.1906(2) 0.15485(14) 0.0178(4) Uani 1 1 d .
H5 H 0.4791 0.2374 0.1042 0.021 Uiso 1 1 calc R
C6 C 0.3801(2) 0.0357(2) 0.13448(15) 0.0207(4) Uani 1 1 d .
H6 H 0.4140 -0.0210 0.0711 0.025 Uiso 1 1 calc R
C7 C 0.2885(2) -0.0389(2) 0.20674(16) 0.0213(4) Uani 1 1 d .
H7 H 0.2581 -0.1433 0.1909 0.026 Uiso 1 1 calc R
C8 C 0.2448(2) 0.0450(2) 0.30071(15) 0.0195(4) Uani 1 1 d .
H8 H 0.1850 -0.0035 0.3497 0.023 Uiso 1 1 calc R
C9 C 0.2877(2) 0.2031(2) 0.32564(14) 0.0156(4) Uani 1 1 d .
C10 C 0.2381(2) 0.2859(2) 0.42665(14) 0.0186(4) Uani 1 1 d .
C11 C 0.2745(2) 0.4503(2) 0.44378(14) 0.0168(4) Uani 1 1 d .
C12 C 0.2233(3) 0.5403(2) 0.53741(15) 0.0227(4) Uani 1 1 d .
H12 H 0.1679 0.4927 0.5886 0.027 Uiso 1 1 calc R
C13 C 0.2519(3) 0.6949(2) 0.55587(16) 0.0255(4) Uani 1 1 d .
H13 H 0.2170 0.7525 0.6186 0.031 Uiso 1 1 calc R
C14 C 0.3352(3) 0.7652(2) 0.47803(16) 0.0251(4) Uani 1 1 d .
H14 H 0.3560 0.8708 0.4895 0.030 Uiso 1 1 calc R
C15 C 0.3865(2) 0.6816(2) 0.38569(15) 0.0200(4) Uani 1 1 d .
H15 H 0.4398 0.7314 0.3348 0.024 Uiso 1 1 calc R
C16 C 0.3604(2) 0.5214(2) 0.36594(14) 0.0158(4) Uani 1 1 d .
C21 C -0.0428(2) 0.6547(2) 0.22687(14) 0.0177(4) Uani 1 1 d .
H21 H 0.0232 0.5830 0.2530 0.021 Uiso 1 1 calc R
C23 C -0.2048(2) 0.8464(2) 0.22309(15) 0.0207(4) Uani 1 1 d .
H23 H -0.2693 0.9292 0.2439 0.025 Uiso 1 1 calc R
C24 C -0.1777(2) 0.7815(2) 0.12011(15) 0.0195(4) Uani 1 1 d .
H24 H -0.2218 0.8133 0.0572 0.023 Uiso 1 1 calc R
C31 C -0.0817(2) 0.1958(2) 0.09455(16) 0.0222(4) Uani 1 1 d .
H31A H -0.0774 0.1292 0.0264 0.033 Uiso 1 1 calc R
H31B H -0.1624 0.1509 0.1382 0.033 Uiso 1 1 calc R
H31C H 0.0321 0.2110 0.1321 0.033 Uiso 1 1 calc R
H31 H -0.234(3) 0.328(3) 0.033(2) 0.032(6) Uiso 1 1 d .

loop_
_atom_site_aniso_label
_atom_site_aniso_U_11
_atom_site_aniso_U_22
_atom_site_aniso_U_33
_atom_site_aniso_U_23
_atom_site_aniso_U_13
_atom_site_aniso_U_12
Ni 0.0143(2) 0.0120(2) 0.0081(2) 0.00353(13) 0.00233(13) -0.00206(13)
O1 0.0163(6) 0.0161(6) 0.0133(6) 0.0051(5) 0.0013(5) -0.0020(5)
O2 0.0184(7) 0.0153(6) 0.0179(7) 0.0060(5) 0.0040(5) -0.0008(5)
O3 0.0382(8) 0.0266(8) 0.0156(7) 0.0062(6) 0.0120(6) -0.0050(6)
O31 0.0181(6) 0.0142(6) 0.0151(6) 0.0069(5) 0.0022(5) -0.0010(5)
N1 0.0181(7) 0.0152(7) 0.0121(7) 0.0041(6) 0.0045(6) -0.0032(6)
N2 0.0158(7) 0.0162(7) 0.0106(7) 0.0055(6) 0.0012(6) -0.0027(6)
N3 0.0265(9) 0.0195(8) 0.0105(8) 0.0009(6) 0.0057(6) -0.0035(6)
C1 0.0174(8) 0.0117(8) 0.0083(8) 0.0001(6) 0.0047(6) 0.0010(6)
C2 0.0166(8) 0.0158(8) 0.0143(9) 0.0048(7) 0.0028(7) -0.0027(7)
C4 0.0141(8) 0.0164(8) 0.0130(9) 0.0055(7) -0.0015(7) -0.0007(6)
C5 0.0177(9) 0.0230(10) 0.0137(9) 0.0065(7) 0.0045(7) -0.0015(7)
C6 0.0245(10) 0.0197(10) 0.0175(10) 0.0001(7) 0.0062(7) 0.0008(7)
C7 0.0254(10) 0.0154(9) 0.0228(10) 0.0039(8) 0.0021(8) -0.0017(7)
C8 0.0231(9) 0.0198(9) 0.0174(9) 0.0086(7) 0.0047(7) -0.0013(7)
C9 0.0159(8) 0.0193(9) 0.0122(8) 0.0059(7) 0.0003(7) -0.0009(7)
C10 0.0192(9) 0.0235(10) 0.0135(9) 0.0055(7) 0.0011(7) -0.0008(7)
C11 0.0183(8) 0.0202(9) 0.0119(9) 0.0044(7) -0.0013(6) -0.0001(7)
C12 0.0261(10) 0.0287(10) 0.0138(9) 0.0043(8) 0.0037(7) 0.0009(8)
C13 0.0313(11) 0.0268(11) 0.0163(9) -0.0035(8) 0.0017(8) 0.0039(8)
C14 0.0315(11) 0.0194(10) 0.0228(10) 0.0011(8) -0.0048(8) 0.0026(8)
C15 0.0254(9) 0.0199(9) 0.0150(9) 0.0057(7) -0.0005(7) -0.0005(7)
C16 0.0166(9) 0.0195(9) 0.0113(8) 0.0044(7) -0.0030(6) 0.0012(7)
C21 0.0169(9) 0.0219(9) 0.0148(9) 0.0050(7) 0.0033(7) -0.0021(7)
C23 0.0242(9) 0.0158(9) 0.0218(10) 0.0018(7) 0.0051(7) -0.0009(7)
C24 0.0217(9) 0.0211(9) 0.0166(9) 0.0061(7) 0.0025(7) -0.0003(7)
C31 0.0239(9) 0.0171(9) 0.0281(10) 0.0124(8) 0.0026(8) 0.0000(7)

loop_
_atom_type_symbol
_atom_type_description
_atom_type_scat_dispersion_real
_atom_type_scat_dispersion_imag
_atom_type_scat_source
C C 0.0033 0.0016 'International Tables Vol C Tables 4.2.6.8 and 6.1.1.4'
H H 0.0000 0.0000 'International Tables Vol C Tables 4.2.6.8 and 6.1.1.4'
N N 0.0061 0.0033 'International Tables Vol C Tables 4.2.6.8 and 6.1.1.4'
O O 0.0106 0.0060 'International Tables Vol C Tables 4.2.6.8 and 6.1.1.4'
Ni Ni 0.3393 1.1124 'International Tables Vol C Tables 4.2.6.8 and 6.1.1.4'

loop_
_geom_angle_atom_site_label_1
_geom_angle_atom_site_label_2
_geom_angle_atom_site_label_3
_geom_angle
_geom_angle_site_symmetry_1
_geom_angle_site_symmetry_3
O1 Ni O1 180.00(7) 2_565 .
O1 Ni N1 91.21(6) 2_565 .
O1 Ni N1 88.79(6) . .
O1 Ni N1 88.79(6) 2_565 2_565
O1 Ni N1 91.21(6) . 2_565
N1 Ni N1 180.00(6) . 2_565
O1 Ni O31 88.02(6) 2_565 2_565
O1 Ni O31 91.98(6) . 2_565
N1 Ni O31 93.83(6) . 2_565
N1 Ni O31 86.17(6) 2_565 2_565
O1 Ni O31 91.98(6) 2_565 .
O1 Ni O31 88.02(6) . .
N1 Ni O31 86.17(6) . .
N1 Ni O31 93.83(6) 2_565 .
O31 Ni O31 180.0 2_565 .
C1 O1 Ni 128.33(11) . .
C31 O31 Ni 127.08(11) . .
C21 N1 C24 105.55(14) . .
C21 N1 Ni 122.66(12) . .
C24 N1 Ni 131.44(12) . .
C4 N2 C16 121.35(14) . .
C4 N2 C2 119.31(14) . .
C16 N2 C2 118.81(15) . .
C21 N3 C23 107.60(16) . .
O2 C1 O1 127.00(15) . .
O2 C1 C2 116.42(15) . .
O1 C1 C2 116.58(14) . .
N2 C2 C1 112.65(14) . .
N2 C4 C5 122.02(15) . .
N2 C4 C9 120.29(15) . .
C5 C4 C9 117.68(17) . .
C6 C5 C4 120.61(16) . .
C5 C6 C7 121.65(16) . .
C8 C7 C6 118.38(17) . .
C7 C8 C9 121.71(16) . .
C8 C9 C4 119.93(16) . .
C8 C9 C10 119.16(16) . .
C4 C9 C10 120.91(17) . .
O3 C10 C9 120.91(17) . .
O3 C10 C11 122.68(16) . .
C9 C10 C11 116.40(15) . .
C12 C11 C16 119.40(18) . .
C12 C11 C10 120.15(16) . .
C16 C11 C10 120.45(16) . .
C13 C12 C11 122.15(18) . .
C12 C13 C14 118.35(17) . .
C15 C14 C13 121.21(18) . .
C14 C15 C16 121.26(17) . .
N2 C16 C15 122.04(16) . .
N2 C16 C11 120.35(16) . .
C15 C16 C11 117.60(16) . .
N1 C21 N3 111.25(16) . .
C24 C23 N3 105.85(17) . .
C23 C24 N1 109.74(16) . .

loop_
_geom_bond_atom_site_label_1
_geom_bond_atom_site_label_2
_geom_bond_distance
_geom_bond_site_symmetry_2
Ni O1 2.0445(15) 2_565
Ni O1 2.0445(15) .
Ni N1 2.0674(15) .
Ni N1 2.0674(15) 2_565
Ni O31 2.1010(13) 2_565
Ni O31 2.1010(13) .
O1 C1 1.255(2) .
O2 C1 1.252(2) .
O3 C10 1.247(2) .
O31 C31 1.418(2) .
N1 C21 1.319(2) .
N1 C24 1.378(2) .
N2 C4 1.379(2) .
N2 C16 1.382(2) .
N2 C2 1.467(2) .
N3 C21 1.343(2) .
N3 C23 1.371(3) .
C1 C2 1.531(2) .
C4 C5 1.408(3) .
C4 C9 1.413(2) .
C5 C6 1.374(3) .
C6 C7 1.400(3) .
C7 C8 1.361(3) .
C8 C9 1.405(3) .
C9 C10 1.443(3) .
C10 C11 1.452(3) .
C11 C12 1.402(3) .
C11 C16 1.415(3) .
C12 C13 1.361(3) .
C13 C14 1.402(3) .
C14 C15 1.365(3) .
C15 C16 1.407(3) .
C23 C24 1.357(3) .

loop_
_geom_torsion_atom_site_label_1
_geom_torsion_atom_site_label_2
_geom_torsion_atom_site_label_3
_geom_torsion_atom_site_label_4
_geom_torsion
_geom_torsion_site_symmetry_1
O1 Ni O1 C1 4(100) 2_565
N1 Ni O1 C1 -87.93(14) .
N1 Ni O1 C1 92.07(14) 2_565
O31 Ni O1 C1 5.86(14) 2_565
O31 Ni O1 C1 -174.14(14) .
O1 Ni O31 C31 132.63(14) 2_565
O1 Ni O31 C31 -47.37(14) .
N1 Ni O31 C31 -136.29(14) .
N1 Ni O31 C31 43.71(14) 2_565
O31 Ni O31 C31 -52(100) 2_565
O1 Ni N1 C21 146.73(14) 2_565
O1 Ni N1 C21 -33.27(14) .
N1 Ni N1 C21 -8(100) 2_565
O31 Ni N1 C21 -125.17(14) 2_565
O31 Ni N1 C21 54.83(14) .
O1 Ni N1 C24 -25.42(15) 2_565
O1 Ni N1 C24 154.58(15) .
N1 Ni N1 C24 -180(100) 2_565
O31 Ni N1 C24 62.68(15) 2_565
O31 Ni N1 C24 -117.32(15) .
Ni O1 C1 O2 -3.3(2) .
Ni O1 C1 C2 176.62(10) .
C4 N2 C2 C1 83.60(18) .
C16 N2 C2 C1 -88.18(18) .
O2 C1 C2 N2 160.16(15) .
O1 C1 C2 N2 -19.7(2) .
C16 N2 C4 C5 175.49(15) .
C2 N2 C4 C5 3.9(2) .
C16 N2 C4 C9 -3.6(2) .
C2 N2 C4 C9 -175.18(15) .
N2 C4 C5 C6 -179.67(16) .
C9 C4 C5 C6 -0.5(3) .
C4 C5 C6 C7 2.0(3) .
C5 C6 C7 C8 -2.1(3) .
C6 C7 C8 C9 0.7(3) .
C7 C8 C9 C4 0.7(3) .
C7 C8 C9 C10 -179.91(16) .
N2 C4 C9 C8 178.35(15) .
C5 C4 C9 C8 -0.8(2) .
N2 C4 C9 C10 -1.0(2) .
C5 C4 C9 C10 179.85(15) .
C8 C9 C10 O3 3.3(3) .
C4 C9 C10 O3 -177.31(16) .
C8 C9 C10 C11 -175.49(16) .
C4 C9 C10 C11 3.9(2) .
O3 C10 C11 C12 -1.8(3) .
C9 C10 C11 C12 177.03(16) .
O3 C10 C11 C16 178.80(17) .
C9 C10 C11 C16 -2.4(2) .
C16 C11 C12 C13 0.6(3) .
C10 C11 C12 C13 -178.81(18) .
C11 C12 C13 C14 0.1(3) .
C12 C13 C14 C15 0.1(3) .
C13 C14 C15 C16 -1.1(3) .
C4 N2 C16 C15 -174.76(16) .
C2 N2 C16 C15 -3.1(2) .
C4 N2 C16 C11 5.1(2) .
C2 N2 C16 C11 176.71(15) .
C14 C15 C16 N2 -178.35(16) .
C14 C15 C16 C11 1.8(3) .
C12 C11 C16 N2 178.60(15) .
C10 C11 C16 N2 -2.0(3) .
C12 C11 C16 C15 -1.5(2) .
C10 C11 C16 C15 177.90(15) .
C24 N1 C21 N3 -0.7(2) .
Ni N1 C21 N3 -174.60(11) .
C23 N3 C21 N1 0.7(2) .
C21 N3 C23 C24 -0.3(2) .
N3 C23 C24 N1 -0.1(2) .
C21 N1 C24 C23 0.5(2) .
Ni N1 C24 C23 173.62(12) .
